data_4503834
loop_
_publ_author_name
'Sarma, Bipul'
'Reddy, L. Sreenivas'
'Nangia, Ashwini'

_publ_section_title
;
 The Role of \p-Stacking in the Composition of Phloroglucinol and
 Phenazine Cocrystals
;
_journal_issue 12
_journal_name_full 'Crystal Growth &amp; Design'
_journal_page_first 4546
_journal_paper_doi 10.1021/cg800585d
_journal_volume 8
_journal_year 2008
_chemical_formula_moiety '2(C13 H9 N), (C6 H6 O3)'
_chemical_formula_sum 'C32 H24 N2 O3'
_chemical_formula_weight 484.53
_chemical_name_common
; 
 1:2 complex of pluoroglucinol and acridine 
;
_chemical_name_systematic
; 
 1:2 complex of pluoroglucinol and acridine 
;
_space_group_IT_number 29
_symmetry_cell_setting orthorhombic
_symmetry_space_group_name_Hall 'P 2c -2ac'
_symmetry_space_group_name_H-M 'P c a 21'
_atom_sites_solution_hydrogens geom
_atom_sites_solution_primary direct
_atom_sites_solution_secondary difmap
_audit_creation_method SHELXL-97
_cell_angle_alpha 90.00
_cell_angle_beta 90.00
_cell_angle_gamma 90.00
_cell_formula_units_Z 4
_cell_length_a 12.3666(14)
_cell_length_b 13.7140(16)
_cell_length_c 14.0060(15)
_cell_measurement_reflns_used 1479
_cell_measurement_temperature 100(2)
_cell_measurement_theta_max 25.80
_cell_measurement_theta_min 2.22
_cell_volume 2375.4(5)
_computing_cell_refinement 'Bruker SMART'
_computing_data_collection 'Bruker SMART'
_computing_data_reduction 'Bruker SAINT'
_computing_molecular_graphics 'Bruker SHELXTL'
_computing_publication_material 'Bruker SHELXTL'
_computing_structure_refinement 'Bruker SHELXTL'
_computing_structure_solution 'Bruker SHELXTL'
_diffrn_ambient_temperature 373(2)
_diffrn_measured_fraction_theta_full 0.916
_diffrn_measured_fraction_theta_max 0.916
_diffrn_measurement_device_type 'CCD area detector'
_diffrn_measurement_method 'phi and omega scans'
_diffrn_radiation_monochromator graphite
_diffrn_radiation_source 'fine-focus sealed tube'
_diffrn_radiation_type MoK\a
_diffrn_radiation_wavelength 0.71073
_diffrn_reflns_av_R_equivalents 0.0457
_diffrn_reflns_av_sigmaI/netI 0.0554
_diffrn_reflns_limit_h_max 6
_diffrn_reflns_limit_h_min -15
_diffrn_reflns_limit_k_max 16
_diffrn_reflns_limit_k_min -13
_diffrn_reflns_limit_l_max 8
_diffrn_reflns_limit_l_min -14
_diffrn_reflns_number 5027
_diffrn_reflns_theta_full 25.98
_diffrn_reflns_theta_max 25.98
_diffrn_reflns_theta_min 2.22
_exptl_absorpt_coefficient_mu 0.088
_exptl_absorpt_correction_T_max 0.9887
_exptl_absorpt_correction_T_min 0.9836
_exptl_absorpt_correction_type multi-scan
_exptl_absorpt_process_details SADABS
_exptl_crystal_colour 'dark yellow'
_exptl_crystal_density_diffrn 1.355
_exptl_crystal_density_method 'not measured'
_exptl_crystal_description block
_exptl_crystal_F_000 1016
_exptl_crystal_size_max 0.19
_exptl_crystal_size_mid 0.13
_exptl_crystal_size_min 0.13
_refine_diff_density_max 0.238
_refine_diff_density_min -0.233
_refine_diff_density_rms 0.048
_refine_ls_abs_structure_details 'Flack H D (1983), Acta Cryst. A39, 876-881'
_refine_ls_abs_structure_Flack 0(10)
_refine_ls_extinction_method none
_refine_ls_goodness_of_fit_ref 1.020
_refine_ls_hydrogen_treatment mixed
_refine_ls_matrix_type full
_refine_ls_number_parameters 346
_refine_ls_number_reflns 2226
_refine_ls_number_restraints 1
_refine_ls_restrained_S_all 1.020
_refine_ls_R_factor_all 0.0729
_refine_ls_R_factor_gt 0.0486
_refine_ls_shift/su_max 0.000
_refine_ls_shift/su_mean 0.000
_refine_ls_structure_factor_coef Fsqd
_refine_ls_weighting_details 'calc w=1/[\s^2^(Fo^2^)+(0.0586P)^2^+0.0000P] where P=(Fo^2^+2Fc^2^)/3'
_refine_ls_weighting_scheme calc
_refine_ls_wR_factor_gt 0.1044
_refine_ls_wR_factor_ref 0.1168
_reflns_number_gt 1662
_reflns_number_total 2226
_reflns_threshold_expression >2sigma(I)
_cod_data_source_file cg800585d_si_004.cif
_cod_data_source_block an281_m_PHG:Acr=1:2
_cod_depositor_comments
;
The following automatic conversions were performed:

'_symmetry_cell_setting' value 'Orthorhombic' changed to
'orthorhombic' according to
/home/saulius/struct/CIF-dictionaries/cif_core.dic dictionary named
'cif_core.dic' version 2.4.1 from 2010-06-29.

Automatic conversion script
Id: cif_fix_values 1715 2011-07-08 13:25:40Z adriana 
;
_cod_original_sg_symbol_H-M 'Pca2(1) '
_cod_database_code 4503834

loop_
_symmetry_equiv_pos_as_xyz
'x, y, z'
'-x, -y, z+1/2'
'x+1/2, -y, z'
'-x+1/2, y, z+1/2'

loop_
_atom_site_label
_atom_site_type_symbol
_atom_site_fract_x
_atom_site_fract_y
_atom_site_fract_z
_atom_site_U_iso_or_equiv
_atom_site_adp_type
_atom_site_occupancy
_atom_site_symmetry_multiplicity
_atom_site_calc_flag
_atom_site_refinement_flags
O1 O 0.1926(2) 0.2544(2) 0.7858(3) 0.0243(8) Uani 1 1 d .
H1 H 0.241(5) 0.261(3) 0.839(4) 0.042(16) Uiso 1 1 d .
O2 O 0.1834(2) 0.2564(2) 0.4467(3) 0.0219(8) Uani 1 1 d .
H2 H 0.117(4) 0.251(3) 0.448(4) 0.027(13) Uiso 1 1 d .
O3 O 0.5210(2) 0.2535(2) 0.5992(3) 0.0320(9) Uani 1 1 d .
H3 H 0.584(5) 0.250(4) 0.674(5) 0.10(3) Uiso 1 1 d .
N1 N 0.1806(3) 0.7526(3) 0.7309(3) 0.0211(9) Uani 1 1 d .
N2 N 0.9727(3) 0.2508(3) 0.4681(3) 0.0195(8) Uani 1 1 d .
C1 C 0.2484(3) 0.2533(3) 0.7010(4) 0.0180(10) Uani 1 1 d .
C2 C 0.1875(3) 0.2535(3) 0.6181(4) 0.0187(9) Uani 1 1 d .
H2A H 0.1124 0.2519 0.6212 0.022 Uiso 1 1 calc R
C3 C 0.2390(3) 0.2559(3) 0.5306(4) 0.0204(11) Uani 1 1 d .
C4 C 0.3516(3) 0.2568(3) 0.5257(4) 0.0209(11) Uani 1 1 d .
H4 H 0.3862 0.2586 0.4668 0.025 Uiso 1 1 calc R
C5 C 0.4112(3) 0.2549(3) 0.6087(4) 0.0202(10) Uani 1 1 d .
C6 C 0.3605(3) 0.2538(3) 0.6978(4) 0.0199(10) Uani 1 1 d .
H6 H 0.4010 0.2533 0.7537 0.024 Uiso 1 1 calc R
C7 C 0.7972(3) 0.3310(3) 0.4583(3) 0.0198(10) Uani 1 1 d .
C8 C 0.7398(3) 0.4189(3) 0.4384(4) 0.0245(11) Uani 1 1 d .
H8 H 0.6648 0.4200 0.4432 0.029 Uiso 1 1 calc R
C9 C 0.7927(4) 0.4994(4) 0.4129(3) 0.0284(12) Uani 1 1 d .
H9 H 0.7542 0.5564 0.4010 0.034 Uiso 1 1 calc R
C10 C 0.9068(4) 0.4997(3) 0.4037(3) 0.0282(12) Uani 1 1 d .
H10 H 0.9421 0.5569 0.3862 0.034 Uiso 1 1 calc R
C11 C 0.9647(3) 0.4181(3) 0.4198(3) 0.0264(12) Uani 1 1 d .
H11 H 1.0393 0.4190 0.4118 0.032 Uiso 1 1 calc R
C12 C 0.9123(3) 0.3306(3) 0.4491(3) 0.0200(10) Uani 1 1 d .
C13 C 0.9237(3) 0.1684(3) 0.4992(3) 0.0190(10) Uani 1 1 d .
C14 C 0.9867(3) 0.0844(3) 0.5208(3) 0.0220(11) Uani 1 1 d .
H14 H 1.0612 0.0859 0.5121 0.026 Uiso 1 1 calc R
C15 C 0.9391(3) 0.0024(3) 0.5540(4) 0.0259(11) Uani 1 1 d .
H15 H 0.9815 -0.0515 0.5686 0.031 Uiso 1 1 calc R
C16 C 0.8253(3) -0.0028(3) 0.5668(3) 0.0262(11) Uani 1 1 d .
H16 H 0.7938 -0.0598 0.5896 0.031 Uiso 1 1 calc R
C17 C 0.7628(3) 0.0753(3) 0.5460(3) 0.0223(11) Uani 1 1 d .
H17 H 0.6884 0.0710 0.5547 0.027 Uiso 1 1 calc R
C18 C 0.8081(3) 0.1635(3) 0.5111(3) 0.0177(10) Uani 1 1 d .
C19 C 0.7474(3) 0.2462(3) 0.4890(4) 0.0187(10) Uani 1 1 d .
H19 H 0.6726 0.2444 0.4950 0.022 Uiso 1 1 calc R
C20 C 0.3635(4) 0.6857(3) 0.7292(3) 0.0203(10) Uani 1 1 d .
C21 C 0.4313(4) 0.6042(3) 0.7086(3) 0.0248(11) Uani 1 1 d .
H21 H 0.5057 0.6092 0.7166 0.030 Uiso 1 1 calc R
C22 C 0.3872(4) 0.5191(3) 0.6773(4) 0.0311(13) Uani 1 1 d .
H22 H 0.4320 0.4663 0.6643 0.037 Uiso 1 1 calc R
C23 C 0.2742(4) 0.5098(3) 0.6642(4) 0.0301(12) Uani 1 1 d .
H23 H 0.2455 0.4511 0.6430 0.036 Uiso 1 1 calc R
C24 C 0.2072(4) 0.5865(3) 0.6826(3) 0.0253(12) Uani 1 1 d .
H24 H 0.1330 0.5797 0.6740 0.030 Uiso 1 1 calc R
C25 C 0.2502(4) 0.6768(3) 0.7148(3) 0.0213(11) Uani 1 1 d .
C26 C 0.2207(3) 0.8380(3) 0.7610(3) 0.0197(10) Uani 1 1 d .
C27 C 0.1490(3) 0.9186(3) 0.7743(3) 0.0224(11) Uani 1 1 d .
H27 H 0.0756 0.9109 0.7620 0.027 Uiso 1 1 calc R
C28 C 0.1870(3) 1.0063(3) 0.8047(3) 0.0253(11) Uani 1 1 d .
H28 H 0.1394 1.0583 0.8120 0.030 Uiso 1 1 calc R
C29 C 0.2976(3) 1.0191(3) 0.8252(4) 0.0268(11) Uani 1 1 d .
H29 H 0.3221 1.0792 0.8472 0.032 Uiso 1 1 calc R
C30 C 0.3690(3) 0.9448(3) 0.8133(4) 0.0253(11) Uani 1 1 d .
H30 H 0.4418 0.9546 0.8271 0.030 Uiso 1 1 calc R
C31 C 0.3335(3) 0.8519(3) 0.7800(3) 0.0214(11) Uani 1 1 d .
C32 C 0.4035(3) 0.7746(3) 0.7620(4) 0.0231(11) Uani 1 1 d .
H32 H 0.4773 0.7824 0.7719 0.028 Uiso 1 1 calc R

loop_
_atom_site_aniso_label
_atom_site_aniso_U_11
_atom_site_aniso_U_22
_atom_site_aniso_U_33
_atom_site_aniso_U_23
_atom_site_aniso_U_13
_atom_site_aniso_U_12
O1 0.0231(17) 0.034(2) 0.016(2) -0.0004(15) -0.0004(16) 0.0017(14)
O2 0.0122(15) 0.0303(19) 0.023(2) -0.0023(15) -0.0027(14) -0.0023(13)
O3 0.0149(13) 0.055(2) 0.026(2) 0.0020(18) -0.0003(15) -0.0023(14)
N1 0.0202(17) 0.028(2) 0.015(3) 0.0018(17) -0.0020(16) -0.0050(16)
N2 0.0158(17) 0.0252(19) 0.017(2) -0.0010(17) -0.0006(15) -0.0017(17)
C1 0.021(2) 0.018(2) 0.015(3) 0.000(2) 0.000(2) 0.0015(18)
C2 0.0150(16) 0.022(2) 0.020(3) -0.002(2) 0.004(2) -0.0022(17)
C3 0.017(2) 0.016(2) 0.028(3) -0.001(2) -0.004(2) -0.0023(17)
C4 0.021(2) 0.025(2) 0.017(3) 0.003(2) 0.003(2) 0.0012(19)
C5 0.0147(17) 0.029(2) 0.017(3) 0.003(2) -0.004(2) -0.0023(17)
C6 0.025(2) 0.021(2) 0.014(3) 0.003(2) -0.003(2) -0.0006(19)
C7 0.021(2) 0.028(3) 0.010(3) -0.005(2) -0.004(2) 0.0009(19)
C8 0.021(2) 0.035(3) 0.018(3) -0.008(2) -0.002(2) 0.004(2)
C9 0.036(2) 0.029(3) 0.020(3) 0.001(2) 0.004(2) 0.012(2)
C10 0.035(2) 0.023(3) 0.026(3) -0.001(2) 0.002(2) -0.002(2)
C11 0.026(2) 0.029(3) 0.024(3) 0.002(2) 0.008(2) 0.000(2)
C12 0.0186(19) 0.025(2) 0.017(3) -0.003(2) 0.001(2) 0.0007(18)
C13 0.018(2) 0.023(2) 0.016(3) -0.004(2) -0.0003(18) 0.0008(18)
C14 0.019(2) 0.027(2) 0.020(3) -0.003(2) -0.0040(19) 0.0021(18)
C15 0.029(2) 0.022(2) 0.026(3) 0.000(2) -0.002(2) 0.003(2)
C16 0.031(2) 0.025(2) 0.022(3) -0.001(2) 0.003(2) -0.007(2)
C17 0.0171(19) 0.027(2) 0.022(3) -0.005(2) 0.001(2) -0.0046(18)
C18 0.017(2) 0.022(2) 0.014(3) -0.0049(19) -0.0003(19) -0.0034(18)
C19 0.0119(17) 0.030(2) 0.014(3) -0.004(2) 0.0013(17) -0.0021(19)
C20 0.028(2) 0.022(2) 0.011(3) 0.0049(19) 0.002(2) 0.0008(19)
C21 0.030(2) 0.021(2) 0.024(3) 0.008(2) 0.002(2) 0.0030(19)
C22 0.035(3) 0.025(3) 0.033(4) 0.004(2) 0.004(2) 0.008(2)
C23 0.049(3) 0.018(2) 0.023(3) 0.003(2) 0.003(2) -0.003(2)
C24 0.034(3) 0.023(2) 0.019(3) 0.005(2) -0.005(2) -0.006(2)
C25 0.029(2) 0.022(2) 0.013(3) 0.005(2) 0.000(2) -0.0002(19)
C26 0.026(2) 0.020(2) 0.013(3) 0.0068(19) -0.002(2) -0.0022(18)
C27 0.019(2) 0.025(2) 0.023(3) 0.000(2) 0.003(2) 0.0004(18)
C28 0.026(2) 0.022(2) 0.027(3) 0.003(2) 0.005(2) 0.0059(19)
C29 0.038(3) 0.024(3) 0.019(3) -0.004(2) 0.005(2) -0.004(2)
C30 0.021(2) 0.031(3) 0.024(3) 0.000(2) -0.002(2) -0.007(2)
C31 0.019(2) 0.030(3) 0.014(3) 0.003(2) 0.0031(19) -0.0023(19)
C32 0.017(2) 0.031(3) 0.021(3) 0.005(2) -0.0026(19) -0.0045(18)

loop_
_atom_type_symbol
_atom_type_description
_atom_type_scat_dispersion_real
_atom_type_scat_dispersion_imag
_atom_type_scat_source
C C 0.0033 0.0000 'International Tables Vol C Tables 4.2.6.8 and 6.1.1.4'
H H 0.0000 0.0000 'International Tables Vol C Tables 4.2.6.8 and 6.1.1.4'
N N 0.0061 0.0000 'International Tables Vol C Tables 4.2.6.8 and 6.1.1.4'
O O 0.0106 0.0000 'International Tables Vol C Tables 4.2.6.8 and 6.1.1.4'

loop_
_geom_angle_atom_site_label_1
_geom_angle_atom_site_label_2
_geom_angle_atom_site_label_3
_geom_angle
C1 O1 H1 111(3)
C3 O2 H2 119(4)
C5 O3 H3 121(3)
C26 N1 C25 118.8(4)
C12 N2 C13 119.4(3)
O1 C1 C2 116.9(4)
O1 C1 C6 122.0(4)
C2 C1 C6 121.1(4)
C3 C2 C1 119.5(4)
C3 C2 H2A 120.2
C1 C2 H2A 120.2
O2 C3 C2 122.2(4)
O2 C3 C4 117.5(5)
C2 C3 C4 120.3(5)
C5 C4 C3 119.5(5)
C5 C4 H4 120.2
C3 C4 H4 120.2
O3 C5 C4 116.7(4)
O3 C5 C6 122.3(4)
C4 C5 C6 120.9(3)
C1 C6 C5 118.6(4)
C1 C6 H6 120.7
C5 C6 H6 120.7
C19 C7 C8 123.3(4)
C19 C7 C12 117.9(4)
C8 C7 C12 118.8(4)
C9 C8 C7 120.5(4)
C9 C8 H8 119.7
C7 C8 H8 119.7
C8 C9 C10 121.1(5)
C8 C9 H9 119.5
C10 C9 H9 119.5
C11 C10 C9 120.8(5)
C11 C10 H10 119.6
C9 C10 H10 119.6
C10 C11 C12 120.4(4)
C10 C11 H11 119.8
C12 C11 H11 119.8
N2 C12 C11 119.2(4)
N2 C12 C7 122.4(4)
C11 C12 C7 118.4(4)
N2 C13 C14 119.9(4)
N2 C13 C18 121.4(4)
C14 C13 C18 118.7(4)
C15 C14 C13 120.5(4)
C15 C14 H14 119.7
C13 C14 H14 119.7
C14 C15 C16 121.1(4)
C14 C15 H15 119.4
C16 C15 H15 119.4
C17 C16 C15 119.9(4)
C17 C16 H16 120.0
C15 C16 H16 120.0
C16 C17 C18 121.6(4)
C16 C17 H17 119.2
C18 C17 H17 119.2
C19 C18 C17 123.9(4)
C19 C18 C13 118.1(4)
C17 C18 C13 118.1(4)
C7 C19 C18 120.8(4)
C7 C19 H19 119.6
C18 C19 H19 119.6
C32 C20 C25 118.1(4)
C32 C20 C21 122.9(4)
C25 C20 C21 119.0(4)
C22 C21 C20 120.1(4)
C22 C21 H21 120.0
C20 C21 H21 120.0
C21 C22 C23 121.0(4)
C21 C22 H22 119.5
C23 C22 H22 119.5
C24 C23 C22 120.4(5)
C24 C23 H23 119.8
C22 C23 H23 119.8
C23 C24 C25 120.3(4)
C23 C24 H24 119.9
C25 C24 H24 119.9
N1 C25 C20 122.2(4)
N1 C25 C24 118.6(4)
C20 C25 C24 119.2(4)
N1 C26 C27 119.1(4)
N1 C26 C31 122.4(4)
C27 C26 C31 118.5(4)
C28 C27 C26 120.7(4)
C28 C27 H27 119.6
C26 C27 H27 119.6
C27 C28 C29 120.6(4)
C27 C28 H28 119.7
C29 C28 H28 119.7
C30 C29 C28 120.8(4)
C30 C29 H29 119.6
C28 C29 H29 119.6
C29 C30 C31 120.7(4)
C29 C30 H30 119.7
C31 C30 H30 119.7
C32 C31 C30 123.3(4)
C32 C31 C26 118.1(4)
C30 C31 C26 118.6(4)
C31 C32 C20 120.4(4)
C31 C32 H32 119.8
C20 C32 H32 119.8

loop_
_geom_bond_atom_site_label_1
_geom_bond_atom_site_label_2
_geom_bond_distance
O1 C1 1.373(5)
O1 H1 0.96(6)
O2 C3 1.362(6)
O2 H2 0.82(5)
O3 C5 1.364(4)
O3 H3 1.30(7)
N1 C26 1.340(5)
N1 C25 1.369(5)
N2 C12 1.351(5)
N2 C13 1.354(5)
C1 C2 1.385(7)
C1 C6 1.387(6)
C2 C3 1.381(7)
C2 H2A 0.9300
C3 C4 1.394(6)
C4 C5 1.377(6)
C4 H4 0.9300
C5 C6 1.396(7)
C6 H6 0.9300
C7 C19 1.385(6)
C7 C8 1.427(6)
C7 C12 1.428(5)
C8 C9 1.333(7)
C8 H8 0.9300
C9 C10 1.416(6)
C9 H9 0.9300
C10 C11 1.347(6)
C10 H10 0.9300
C11 C12 1.425(6)
C11 H11 0.9300
C13 C14 1.424(6)
C13 C18 1.441(6)
C14 C15 1.350(6)
C14 H14 0.9300
C15 C16 1.420(5)
C15 H15 0.9300
C16 C17 1.352(6)
C16 H16 0.9300
C17 C18 1.420(6)
C17 H17 0.9300
C18 C19 1.394(6)
C19 H19 0.9300
C20 C32 1.395(6)
C20 C25 1.420(6)
C20 C21 1.426(6)
C21 C22 1.360(7)
C21 H21 0.9300
C22 C23 1.415(7)
C22 H22 0.9300
C23 C24 1.363(6)
C23 H23 0.9300
C24 C25 1.422(6)
C24 H24 0.9300
C26 C27 1.428(6)
C26 C31 1.433(5)
C27 C28 1.359(6)
C27 H27 0.9300
C28 C29 1.410(6)
C28 H28 0.9300
C29 C30 1.359(6)
C29 H29 0.9300
C30 C31 1.426(6)
C30 H30 0.9300
C31 C32 1.391(6)
C32 H32 0.9300

loop_
_cod_related_entry_id
_cod_related_entry_database
_cod_related_entry_code
1 ChemSpider 30661430
